data_7213601
loop_
_publ_author_name
'Puttreddy, Rakesh'
'Steel, Peter J.'

_publ_section_title
;
 Pyridine N-oxide: a hyperdentate argentophile
;
_journal_issue 4
_journal_name_full CrystEngComm
_journal_page_first 556
_journal_paper_doi 10.1039/c3ce42030b
_journal_volume 16
_journal_year 2014
_chemical_formula_sum 'C10 H14 Ag2 Cl2 N2 O12'
_chemical_formula_weight 640.87
_chemical_name_common 1
_chemical_name_systematic
; 
 ? 
;
_space_group_IT_number 2
_symmetry_cell_setting triclinic
_symmetry_space_group_name_Hall '-P 1'
_symmetry_space_group_name_H-M 'P -1'
_atom_sites_solution_hydrogens geom
_atom_sites_solution_primary direct
_atom_sites_solution_secondary difmap
_audit_creation_method SHELXL-97
_cell_angle_alpha 80.2860(10)
_cell_angle_beta 88.2720(10)
_cell_angle_gamma 77.0800(10)
_cell_formula_units_Z 2
_cell_length_a 7.3920(2)
_cell_length_b 10.7920(3)
_cell_length_c 11.6410(4)
_cell_measurement_temperature 113(2)
_cell_volume 892.14(5)
_computing_structure_refinement 'SHELXL-97 (Sheldrick, 2008)'
_computing_structure_solution 'SHELXS-97 (Sheldrick, 2008)'
_diffrn_ambient_temperature 113(2)
_diffrn_measured_fraction_theta_full 0.990
_diffrn_measured_fraction_theta_max 0.990
_diffrn_radiation_monochromator graphite
_diffrn_radiation_source 'fine-focus sealed tube'
_diffrn_radiation_type MoK\a
_diffrn_radiation_wavelength 0.71073
_diffrn_reflns_av_R_equivalents 0.0322
_diffrn_reflns_av_sigmaI/netI 0.0155
_diffrn_reflns_limit_h_max 10
_diffrn_reflns_limit_h_min -10
_diffrn_reflns_limit_k_max 15
_diffrn_reflns_limit_k_min -15
_diffrn_reflns_limit_l_max 16
_diffrn_reflns_limit_l_min -16
_diffrn_reflns_number 24007
_diffrn_reflns_theta_full 30.00
_diffrn_reflns_theta_max 30.00
_diffrn_reflns_theta_min 2.42
_exptl_absorpt_coefficient_mu 2.562
_exptl_absorpt_correction_T_max 0.717
_exptl_absorpt_correction_T_min 0.333
_exptl_absorpt_correction_type multi-scan
_exptl_absorpt_process_details SADABS
_exptl_crystal_colour colourless
_exptl_crystal_density_diffrn 2.386
_exptl_crystal_density_method 'not measured'
_exptl_crystal_description Block
_exptl_crystal_F_000 624.0
_exptl_crystal_size_max 0.48
_exptl_crystal_size_mid 0.37
_exptl_crystal_size_min 0.13
_refine_diff_density_max 0.531
_refine_diff_density_min -0.916
_refine_diff_density_rms 0.134
_refine_ls_extinction_method none
_refine_ls_goodness_of_fit_ref 1.023
_refine_ls_hydrogen_treatment mixed
_refine_ls_matrix_type full
_refine_ls_number_parameters 272
_refine_ls_number_reflns 5214
_refine_ls_number_restraints 0
_refine_ls_restrained_S_all 1.023
_refine_ls_R_factor_all 0.0220
_refine_ls_R_factor_gt 0.0211
_refine_ls_shift/su_max 0.001
_refine_ls_shift/su_mean 0.000
_refine_ls_structure_factor_coef Fsqd
_refine_ls_weighting_details 'calc w=1/[\s^2^(Fo^2^)+(0.0307P)^2^+0.9232P] where P=(Fo^2^+2Fc^2^)/3'
_refine_ls_weighting_scheme calc
_refine_ls_wR_factor_gt 0.0547
_refine_ls_wR_factor_ref 0.0553
_reflns_number_gt 4976
_reflns_number_total 5164
_reflns_threshold_expression >2sigma(I)
_cod_data_source_file c3ce42030b.txt
_cod_data_source_block 3rpua
_cod_depositor_comments
;
The following automatic conversions were performed:

'_symmetry_cell_setting' value 'Triclinic' changed to 'triclinic'
according to
/usr/data/users/saulius/automatic-downloads/current/RSC/lib/dictionaries/cif_core.dic
dictionary named 'cif_core.dic' version 2.4.2 from 2011-04-26.

Automatic conversion script
Id: cif_fix_values 2281 2013-09-26 08:29:07Z andrius 
;
_cod_original_sg_symbol_H-M P-1
_cod_database_code 7213601

loop_
_symmetry_equiv_pos_as_xyz
'x, y, z'
'-x, -y, -z'

loop_
_atom_site_label
_atom_site_type_symbol
_atom_site_fract_x
_atom_site_fract_y
_atom_site_fract_z
_atom_site_U_iso_or_equiv
_atom_site_adp_type
_atom_site_occupancy
_atom_site_symmetry_multiplicity
_atom_site_calc_flag
_atom_site_refinement_flags
Ag1 Ag 0.081289(19) 0.810659(13) 0.025840(12) 0.02130(4) Uani 1 1 d .
Ag2 Ag 0.5000 0.5000 0.0000 0.01946(5) Uani 1 2 d S
Ag3 Ag 0.0000 0.5000 0.0000 0.01973(5) Uani 1 2 d S
Cl1 Cl -0.23113(5) 0.92652(4) -0.25352(3) 0.01548(7) Uani 1 1 d .
Cl2 Cl 0.24501(5) 0.58447(4) 0.25636(3) 0.01527(7) Uani 1 1 d .
O1 O -0.21940(18) 0.83699(12) 0.10017(10) 0.0175(2) Uani 1 1 d .
O2 O 0.21752(17) 0.63894(12) -0.08557(10) 0.0157(2) Uani 1 1 d .
O3 O -0.09221(19) 0.92389(14) -0.16740(12) 0.0240(3) Uani 1 1 d .
O4 O -0.4065(2) 0.99944(16) -0.22004(16) 0.0323(3) Uani 1 1 d .
O5 O -0.1762(3) 0.98335(16) -0.36508(13) 0.0343(4) Uani 1 1 d .
O6 O -0.2469(2) 0.79585(13) -0.25710(13) 0.0251(3) Uani 1 1 d .
O7 O 0.4192(2) 0.51537(15) 0.21601(14) 0.0297(3) Uani 1 1 d .
O8 O 0.2004(3) 0.5219(2) 0.36764(14) 0.0468(5) Uani 1 1 d .
O9 O 0.2550(2) 0.71477(15) 0.25999(18) 0.0361(4) Uani 1 1 d .
O10 O 0.0987(2) 0.58863(15) 0.17401(13) 0.0271(3) Uani 1 1 d .
O11 O 0.3326(2) 0.90657(14) 0.00146(14) 0.0225(3) Uani 1 1 d .
O12 O 0.28567(19) 0.34048(13) 0.03046(13) 0.0202(2) Uani 1 1 d .
N1 N -0.23151(19) 0.80841(13) 0.21697(12) 0.0135(2) Uani 1 1 d .
N2 N 0.23150(18) 0.67777(13) -0.20121(12) 0.0129(2) Uani 1 1 d .
C1 C -0.1549(2) 0.87327(16) 0.28416(16) 0.0177(3) Uani 1 1 d .
H1 H -0.0912 0.9372 0.2491 0.021 Uiso 1 1 calc R
C2 C -0.1687(3) 0.84705(18) 0.40367(16) 0.0210(3) Uani 1 1 d .
H2 H -0.1164 0.8938 0.4510 0.025 Uiso 1 1 calc R
C3 C -0.2592(3) 0.75236(19) 0.45470(16) 0.0233(3) Uani 1 1 d .
H3 H -0.2683 0.7327 0.5370 0.028 Uiso 1 1 calc R
C4 C -0.3361(3) 0.68670(18) 0.38303(17) 0.0223(3) Uani 1 1 d .
H4 H -0.3986 0.6214 0.4162 0.027 Uiso 1 1 calc R
C5 C -0.3217(2) 0.71661(17) 0.26349(16) 0.0182(3) Uani 1 1 d .
H5 H -0.3752 0.6725 0.2142 0.022 Uiso 1 1 calc R
C6 C 0.1552(2) 0.62080(16) -0.27600(16) 0.0179(3) Uani 1 1 d .
H6 H 0.0902 0.5555 -0.2470 0.022 Uiso 1 1 calc R
C7 C 0.1713(3) 0.65732(18) -0.39451(16) 0.0219(3) Uani 1 1 d .
H7 H 0.1191 0.6163 -0.4471 0.026 Uiso 1 1 calc R
C8 C 0.2636(3) 0.75383(18) -0.43687(16) 0.0222(3) Uani 1 1 d .
H8 H 0.2746 0.7802 -0.5184 0.027 Uiso 1 1 calc R
C9 C 0.3397(3) 0.81127(17) -0.35768(16) 0.0204(3) Uani 1 1 d .
H9 H 0.4035 0.8777 -0.3850 0.024 Uiso 1 1 calc R
C10 C 0.3229(2) 0.77196(16) -0.23921(15) 0.0164(3) Uani 1 1 d .
H10 H 0.3752 0.8109 -0.1850 0.020 Uiso 1 1 calc R
H11A H 0.362(4) 0.912(3) 0.063(3) 0.033(8) Uiso 1 1 d .
H11B H 0.303(6) 0.979(4) -0.034(4) 0.060(11) Uiso 1 1 d .
H12A H 0.281(4) 0.307(3) 0.098(3) 0.031(7) Uiso 1 1 d .
H12B H 0.280(4) 0.289(3) -0.007(3) 0.035(8) Uiso 1 1 d .

loop_
_atom_site_aniso_label
_atom_site_aniso_U_11
_atom_site_aniso_U_22
_atom_site_aniso_U_33
_atom_site_aniso_U_23
_atom_site_aniso_U_13
_atom_site_aniso_U_12
Ag1 0.02091(7) 0.02403(7) 0.01706(7) -0.00030(5) 0.00442(5) -0.00391(5)
Ag2 0.01536(8) 0.02409(9) 0.01749(9) 0.00082(6) -0.00400(6) -0.00400(6)
Ag3 0.01623(9) 0.02395(9) 0.02085(9) -0.00472(7) 0.00180(6) -0.00777(6)
Cl1 0.01599(17) 0.01665(16) 0.01316(16) -0.00122(12) -0.00057(13) -0.00312(13)
Cl2 0.01627(17) 0.01704(16) 0.01271(16) -0.00367(12) -0.00045(13) -0.00312(13)
O1 0.0210(6) 0.0205(6) 0.0113(5) -0.0022(4) 0.0000(4) -0.0055(4)
O2 0.0171(5) 0.0188(5) 0.0103(5) 0.0003(4) 0.0013(4) -0.0041(4)
O3 0.0198(6) 0.0307(7) 0.0209(6) -0.0006(5) -0.0068(5) -0.0063(5)
O4 0.0171(6) 0.0352(8) 0.0439(9) -0.0184(7) -0.0024(6) 0.0047(6)
O5 0.0561(11) 0.0351(8) 0.0142(6) 0.0021(6) 0.0039(6) -0.0208(7)
O6 0.0351(8) 0.0186(6) 0.0238(7) -0.0057(5) 0.0030(6) -0.0094(5)
O7 0.0202(7) 0.0327(7) 0.0331(8) -0.0123(6) 0.0011(6) 0.0056(5)
O8 0.0632(13) 0.0550(11) 0.0138(7) 0.0067(7) 0.0085(7) -0.0060(9)
O9 0.0273(8) 0.0224(7) 0.0635(12) -0.0190(7) -0.0020(7) -0.0068(6)
O10 0.0228(7) 0.0366(8) 0.0250(7) -0.0101(6) -0.0066(5) -0.0084(6)
O11 0.0254(7) 0.0204(6) 0.0225(7) -0.0053(5) -0.0010(5) -0.0055(5)
O12 0.0254(7) 0.0165(5) 0.0195(6) -0.0037(5) 0.0005(5) -0.0060(5)
N1 0.0120(6) 0.0148(6) 0.0135(6) -0.0030(5) 0.0003(5) -0.0021(4)
N2 0.0117(6) 0.0138(6) 0.0119(6) -0.0016(4) 0.0013(4) -0.0005(4)
C1 0.0166(7) 0.0187(7) 0.0194(8) -0.0053(6) -0.0007(6) -0.0056(6)
C2 0.0196(8) 0.0262(8) 0.0181(8) -0.0077(6) -0.0021(6) -0.0033(6)
C3 0.0208(8) 0.0301(9) 0.0156(8) -0.0021(6) 0.0032(6) -0.0004(7)
C4 0.0212(8) 0.0238(8) 0.0211(8) 0.0000(6) 0.0052(6) -0.0066(6)
C5 0.0172(7) 0.0194(7) 0.0198(8) -0.0037(6) 0.0025(6) -0.0074(6)
C6 0.0169(7) 0.0180(7) 0.0195(8) -0.0038(6) -0.0019(6) -0.0043(6)
C7 0.0220(8) 0.0264(8) 0.0165(8) -0.0069(6) -0.0043(6) -0.0005(6)
C8 0.0215(8) 0.0265(8) 0.0138(7) -0.0002(6) 0.0009(6) 0.0023(6)
C9 0.0201(8) 0.0201(7) 0.0189(8) 0.0004(6) 0.0048(6) -0.0036(6)
C10 0.0153(7) 0.0160(7) 0.0181(7) -0.0026(6) 0.0019(6) -0.0041(5)

loop_
_atom_type_symbol
_atom_type_description
_atom_type_scat_dispersion_real
_atom_type_scat_dispersion_imag
_atom_type_scat_source
C C 0.0033 0.0016 'International Tables Vol C Tables 4.2.6.8 and 6.1.1.4'
H H 0.0000 0.0000 'International Tables Vol C Tables 4.2.6.8 and 6.1.1.4'
N N 0.0061 0.0033 'International Tables Vol C Tables 4.2.6.8 and 6.1.1.4'
O O 0.0106 0.0060 'International Tables Vol C Tables 4.2.6.8 and 6.1.1.4'
Cl Cl 0.1484 0.1585 'International Tables Vol C Tables 4.2.6.8 and 6.1.1.4'
Ag Ag -0.8971 1.1015 'International Tables Vol C Tables 4.2.6.8 and 6.1.1.4'

loop_
_geom_angle_atom_site_label_1
_geom_angle_atom_site_label_2
_geom_angle_atom_site_label_3
_geom_angle
_geom_angle_site_symmetry_1
_geom_angle_site_symmetry_3
O11 Ag1 O1 142.39(5) . .
O11 Ag1 O2 94.40(5) . .
O1 Ag1 O2 122.99(4) . .
O11 Ag1 O3 98.00(5) . .
O1 Ag1 O3 82.89(4) . .
O2 Ag1 O3 84.73(4) . .
O2 Ag2 O2 180.0 2_665 .
O2 Ag2 O12 99.77(4) 2_665 .
O2 Ag2 O12 80.23(4) . .
O2 Ag2 O12 80.23(4) 2_665 2_665
O2 Ag2 O12 99.77(4) . 2_665
O12 Ag2 O12 180.00(6) . 2_665
O2 Ag2 O7 97.53(4) 2_665 2_665
O2 Ag2 O7 82.47(4) . 2_665
O12 Ag2 O7 97.57(5) . 2_665
O12 Ag2 O7 82.43(5) 2_665 2_665
O2 Ag2 O7 82.47(4) 2_665 .
O2 Ag2 O7 97.53(4) . .
O12 Ag2 O7 82.43(5) . .
O12 Ag2 O7 97.57(5) 2_665 .
O7 Ag2 O7 180.00(6) 2_665 .
O12 Ag3 O12 180.0 . 2_565
O12 Ag3 O2 81.58(4) . .
O12 Ag3 O2 98.42(4) 2_565 .
O12 Ag3 O2 98.42(4) . 2_565
O12 Ag3 O2 81.58(4) 2_565 2_565
O2 Ag3 O2 180.0 . 2_565
O12 Ag3 O10 93.61(5) . 2_565
O12 Ag3 O10 86.39(5) 2_565 2_565
O2 Ag3 O10 104.41(5) . 2_565
O2 Ag3 O10 75.59(5) 2_565 2_565
O12 Ag3 O10 86.39(5) . .
O12 Ag3 O10 93.61(5) 2_565 .
O2 Ag3 O10 75.59(5) . .
O2 Ag3 O10 104.41(5) 2_565 .
O10 Ag3 O10 180.0 2_565 .
O5 Cl1 O4 110.90(11) . .
O5 Cl1 O6 109.60(9) . .
O4 Cl1 O6 109.17(10) . .
O5 Cl1 O3 109.25(10) . .
O4 Cl1 O3 108.75(9) . .
O6 Cl1 O3 109.14(9) . .
O8 Cl2 O9 110.99(13) . .
O8 Cl2 O7 110.62(11) . .
O9 Cl2 O7 109.69(10) . .
O8 Cl2 O10 108.86(12) . .
O9 Cl2 O10 107.51(10) . .
O7 Cl2 O10 109.10(9) . .
N1 O1 Ag1 115.65(9) . .
N2 O2 Ag2 112.84(9) . .
N2 O2 Ag1 115.19(9) . .
Ag2 O2 Ag1 113.39(5) . .
N2 O2 Ag3 122.94(9) . .
Ag2 O2 Ag3 97.28(4) . .
Ag1 O2 Ag3 92.84(4) . .
Cl1 O3 Ag1 148.51(9) . .
Cl2 O7 Ag2 125.05(9) . .
Cl2 O10 Ag3 147.06(9) . .
Ag1 O11 H11A 106(2) . .
Ag1 O11 H11B 111(3) . .
H11A O11 H11B 107(4) . .
Ag3 O12 Ag2 96.15(5) . .
Ag3 O12 H12A 104(2) . .
Ag2 O12 H12A 113(2) . .
Ag3 O12 H12B 107(2) . .
Ag2 O12 H12B 127(2) . .
H12A O12 H12B 107(3) . .
C1 N1 C5 121.64(15) . .
C1 N1 O1 119.21(14) . .
C5 N1 O1 119.14(14) . .
O2 N2 C6 119.19(14) . .
O2 N2 C10 119.15(14) . .
C6 N2 C10 121.66(15) . .
N1 C1 C2 120.06(16) . .
N1 C1 H1 120.0 . .
C2 C1 H1 120.0 . .
C1 C2 C3 119.89(17) . .
C1 C2 H2 120.1 . .
C3 C2 H2 120.1 . .
C2 C3 C4 118.69(17) . .
C2 C3 H3 120.7 . .
C4 C3 H3 120.7 . .
C5 C4 C3 119.86(17) . .
C5 C4 H4 120.1 . .
C3 C4 H4 120.1 . .
N1 C5 C4 119.84(16) . .
N1 C5 H5 120.1 . .
C4 C5 H5 120.1 . .
N2 C6 C7 120.04(16) . .
N2 C6 H6 120.0 . .
C7 C6 H6 120.0 . .
C6 C7 C8 120.00(17) . .
C6 C7 H7 120.0 . .
C8 C7 H7 120.0 . .
C7 C8 C9 118.62(16) . .
C7 C8 H8 120.7 . .
C9 C8 H8 120.7 . .
C10 C9 C8 120.16(17) . .
C10 C9 H9 119.9 . .
C8 C9 H9 119.9 . .
N2 C10 C9 119.51(16) . .
N2 C10 H10 120.2 . .
C9 C10 H10 120.2 . .

loop_
_geom_bond_atom_site_label_1
_geom_bond_atom_site_label_2
_geom_bond_distance
_geom_bond_site_symmetry_2
Ag1 O11 2.3091(15) .
Ag1 O1 2.3354(13) .
Ag1 O2 2.4552(13) .
Ag1 O3 2.5969(13) .
Ag2 O2 2.4129(12) 2_665
Ag2 O2 2.4129(12) .
Ag2 O12 2.5650(14) .
Ag2 O12 2.5651(14) 2_665
Ag2 O7 2.5909(16) 2_665
Ag2 O7 2.5909(16) .
Ag3 O12 2.4004(14) .
Ag3 O12 2.4004(14) 2_565
Ag3 O2 2.5107(12) .
Ag3 O2 2.5107(12) 2_565
Ag3 O10 2.5701(14) 2_565
Ag3 O10 2.5701(14) .
Cl1 O5 1.4278(15) .
Cl1 O4 1.4384(15) .
Cl1 O6 1.4483(14) .
Cl1 O3 1.4491(13) .
Cl2 O8 1.4220(16) .
Cl2 O9 1.4322(15) .
Cl2 O7 1.4449(14) .
Cl2 O10 1.4550(14) .
O1 N1 1.3473(18) .
O2 N2 1.3487(17) .
O11 H11A 0.77(3) .
O11 H11B 0.80(4) .
O12 H12A 0.81(3) .
O12 H12B 0.77(3) .
N1 C1 1.346(2) .
N1 C5 1.346(2) .
N2 C6 1.349(2) .
N2 C10 1.350(2) .
C1 C2 1.378(3) .
C1 H1 0.9500 .
C2 C3 1.386(3) .
C2 H2 0.9500 .
C3 C4 1.389(3) .
C3 H3 0.9500 .
C4 C5 1.381(3) .
C4 H4 0.9500 .
C5 H5 0.9500 .
C6 C7 1.379(2) .
C6 H6 0.9500 .
C7 C8 1.385(3) .
C7 H7 0.9500 .
C8 C9 1.390(3) .
C8 H8 0.9500 .
C9 C10 1.383(2) .
C9 H9 0.9500 .
C10 H10 0.9500 .
